data_7205603
loop_
_publ_author_name
'Dobrza\'nska, Liliana'

_publ_section_title
;
 Anion directed supramolecular architectures of silver(i) complexes
 with 1,3-bis(imidazol-1-ylmethyl)-2,4,6-trimethylbenzene and a
 reversible, solvent-induced structural change during a
 single-crystal-to-single-crystal transformation
;
_journal_issue 7
_journal_name_full CrystEngComm
_journal_page_first 2303
_journal_paper_doi 10.1039/c0ce00469c
_journal_volume 13
_journal_year 2011
_chemical_formula_sum 'C34 H40 Ag2 N10 O6'
_chemical_formula_weight 900.50
_chemical_name_common work
_chemical_name_systematic
;
?
;
_space_group_IT_number 2
_symmetry_cell_setting triclinic
_symmetry_space_group_name_Hall '-P 1'
_symmetry_space_group_name_H-M 'P -1'
_atom_sites_solution_hydrogens geom
_atom_sites_solution_primary direct
_atom_sites_solution_secondary difmap
_audit_creation_method SHELXL-97
_cell_angle_alpha 94.1750(10)
_cell_angle_beta 93.6960(10)
_cell_angle_gamma 107.1430(10)
_cell_formula_units_Z 1
_cell_length_a 8.5514(7)
_cell_length_b 9.6731(8)
_cell_length_c 11.5283(9)
_cell_measurement_reflns_used 5821
_cell_measurement_temperature 100(2)
_cell_measurement_theta_max 28.25
_cell_measurement_theta_min 2.503
_cell_volume 905.12(13)
_computing_cell_refinement 'SAINT (Bruker, 2002)'
_computing_data_collection 'SMART (Bruker, 2001)'
_computing_data_reduction SAINT
_computing_molecular_graphics 'Mercury (Macrae, 2008)'
_computing_structure_refinement 'SHELXS-97 (Sheldrick, 2008)'
_computing_structure_solution 'SHELXS-97 (Sheldrick, 2008)'
_diffrn_ambient_temperature 100(2)
_diffrn_measured_fraction_theta_full 0.988
_diffrn_measured_fraction_theta_max 0.927
_diffrn_measurement_device_type 'Bruker APEX CCD area-detector'
_diffrn_measurement_method \w
_diffrn_radiation_monochromator graphite
_diffrn_radiation_source 'fine-focus sealed tube'
_diffrn_radiation_type MoK\a
_diffrn_radiation_wavelength 0.71073
_diffrn_reflns_av_R_equivalents 0.0332
_diffrn_reflns_av_sigmaI/netI 0.0366
_diffrn_reflns_limit_h_max 10
_diffrn_reflns_limit_h_min -11
_diffrn_reflns_limit_k_max 12
_diffrn_reflns_limit_k_min -12
_diffrn_reflns_limit_l_max 14
_diffrn_reflns_limit_l_min -15
_diffrn_reflns_number 10477
_diffrn_reflns_theta_full 26.50
_diffrn_reflns_theta_max 28.26
_diffrn_reflns_theta_min 2.21
_exptl_absorpt_coefficient_mu 1.141
_exptl_absorpt_correction_T_max 0.7187
_exptl_absorpt_correction_T_min 0.6458
_exptl_absorpt_correction_type multi-scan
_exptl_absorpt_process_details 'SADABS (Sheldrick, 1997)'
_exptl_crystal_colour colorless
_exptl_crystal_density_diffrn 1.652
_exptl_crystal_density_method 'not measured'
_exptl_crystal_description block
_exptl_crystal_F_000 456
_exptl_crystal_size_max 0.36
_exptl_crystal_size_mid 0.26
_exptl_crystal_size_min 0.13
_refine_diff_density_max 4.470
_refine_diff_density_min -1.294
_refine_diff_density_rms 0.163
_refine_ls_extinction_method none
_refine_ls_goodness_of_fit_ref 1.077
_refine_ls_hydrogen_treatment constr
_refine_ls_matrix_type full
_refine_ls_number_parameters 274
_refine_ls_number_reflns 4168
_refine_ls_number_restraints 15
_refine_ls_restrained_S_all 1.078
_refine_ls_R_factor_all 0.0642
_refine_ls_R_factor_gt 0.0611
_refine_ls_shift/su_max 0.000
_refine_ls_shift/su_mean 0.000
_refine_ls_structure_factor_coef Fsqd
_refine_ls_weighting_details 'calc w=1/[\s^2^(Fo^2^)+(0.0780P)^2^+4.3632P] where P=(Fo^2^+2Fc^2^)/3'
_refine_ls_weighting_scheme calc
_refine_ls_wR_factor_gt 0.1576
_refine_ls_wR_factor_ref 0.1608
_reflns_number_gt 3886
_reflns_number_total 4168
_reflns_threshold_expression >2sigma(I)
_cod_data_source_file c0ce00469c.txt
_cod_data_source_block 3
_cod_original_sg_symbol_H-M P-1
_cod_database_code 7205603

loop_
_symmetry_equiv_pos_as_xyz
'x, y, z'
'-x, -y, -z'

loop_
_atom_site_label
_atom_site_type_symbol
_atom_site_fract_x
_atom_site_fract_y
_atom_site_fract_z
_atom_site_U_iso_or_equiv
_atom_site_adp_type
_atom_site_occupancy
_atom_site_symmetry_multiplicity
_atom_site_calc_flag
_atom_site_refinement_flags
_atom_site_disorder_assembly
_atom_site_disorder_group
Ag1 Ag 0.41164(4) 0.45787(4) 0.21053(4) 0.03503(16) Uani 1 1 d . . .
N1 N 0.2223(5) 0.5538(4) 0.2237(4) 0.0270(8) Uani 1 1 d . A .
C2 C 0.2051(6) 0.6559(5) 0.3006(4) 0.0274(9) Uani 1 1 d . . .
H2 H 0.2816 0.7011 0.3656 0.033 Uiso 1 1 calc R A .
N3 N 0.0647(5) 0.6867(4) 0.2739(3) 0.0257(8) Uani 1 1 d . . .
C4 C -0.0126(6) 0.6001(5) 0.1744(4) 0.0274(9) Uani 1 1 d . . .
H4 H -0.1144 0.5979 0.1347 0.033 Uiso 1 1 calc R A .
C5 C 0.0861(6) 0.5184(5) 0.1441(4) 0.0274(9) Uani 1 1 d . A .
H5 H 0.0646 0.4481 0.0784 0.033 Uiso 1 1 calc R . .
C6 C 0.0022(6) 0.7973(5) 0.3341(4) 0.0303(10) Uani 1 1 d . . .
H6A H -0.1116 0.7501 0.3529 0.036 Uiso 1 1 calc R A .
H6B H -0.0017 0.8718 0.2805 0.036 Uiso 1 1 calc R . .
C7 C 0.1053(5) 0.8711(5) 0.4452(4) 0.0253(9) Uani 1 1 d . . .
C8 C 0.2340(6) 0.9992(5) 0.4414(4) 0.0260(9) Uani 1 1 d . . .
C9 C 0.3210(6) 1.0718(5) 0.5452(4) 0.0273(9) Uani 1 1 d . . .
H9 H 0.4088 1.1585 0.5429 0.033 Uiso 1 1 calc R . .
C10 C 0.2815(5) 1.0194(5) 0.6536(4) 0.0245(8) Uani 1 1 d . . .
C11 C 0.1557(5) 0.8890(5) 0.6556(4) 0.0250(8) Uani 1 1 d . . .
C12 C 0.0690(5) 0.8126(5) 0.5514(4) 0.0255(9) Uani 1 1 d . . .
C13 C -0.0630(6) 0.6693(5) 0.5547(5) 0.0342(10) Uani 1 1 d . . .
H13A H -0.1663 0.6876 0.5720 0.051 Uiso 1 1 calc R . .
H13B H -0.0297 0.6153 0.6154 0.051 Uiso 1 1 calc R . .
H13C H -0.0786 0.6123 0.4787 0.051 Uiso 1 1 calc R . .
C14 C 0.2819(7) 1.0620(6) 0.3283(4) 0.0344(10) Uani 1 1 d . . .
H14A H 0.2975 0.9864 0.2729 0.052 Uiso 1 1 calc R . .
H14B H 0.3845 1.1422 0.3430 0.052 Uiso 1 1 calc R . .
H14C H 0.1947 1.0984 0.2953 0.052 Uiso 1 1 calc R . .
C15 C 0.3746(6) 1.1061(5) 0.7637(4) 0.0309(10) Uani 1 1 d . . .
H15A H 0.4518 1.1965 0.7439 0.046 Uiso 1 1 calc R . .
H15B H 0.4354 1.0491 0.8035 0.046 Uiso 1 1 calc R . .
H15C H 0.2971 1.1292 0.8152 0.046 Uiso 1 1 calc R . .
C16 C 0.1148(6) 0.8336(5) 0.7729(4) 0.0270(9) Uani 1 1 d . . .
H16A H 0.1078 0.9148 0.8277 0.032 Uiso 1 1 calc R A .
H16B H 0.0060 0.7587 0.7636 0.032 Uiso 1 1 calc R . .
N17 N 0.2388(5) 0.7709(4) 0.8225(3) 0.0254(7) Uani 1 1 d . A .
C18 C 0.3203(6) 0.6946(5) 0.7635(4) 0.0278(9) Uani 1 1 d . . .
H18 H 0.3093 0.6747 0.6809 0.033 Uiso 1 1 calc R A .
N19 N 0.4188(5) 0.6502(5) 0.8358(4) 0.0315(9) Uani 1 1 d . . .
C20 C 0.3953(7) 0.7002(7) 0.9468(5) 0.0395(12) Uani 1 1 d . . .
H20 H 0.4491 0.6848 1.0172 0.047 Uiso 1 1 calc R A .
C21 C 0.2837(6) 0.7743(6) 0.9396(4) 0.0346(11) Uani 1 1 d . A .
H21 H 0.2444 0.8194 1.0026 0.042 Uiso 1 1 calc R . .
N22 N 0.5315(6) 0.5120(7) 0.4871(6) 0.028(2) Uani 0.50 1 d PDU A -2
O23 O 0.5629(13) 0.5803(8) 0.3953(7) 0.057(2) Uani 0.50 1 d PDU A -2
O24 O 0.4644(13) 0.5625(13) 0.5658(9) 0.077(4) Uani 0.50 1 d PDU A -2
O25 O 0.5696(9) 0.3987(7) 0.4933(8) 0.0402(17) Uani 0.50 1 d PD A -2
N26 N 0.0890(8) 0.1086(7) 0.0026(7) 0.0337(19) Uani 0.50 1 d PD B -1
O27 O 0.1876(6) 0.2324(5) 0.0169(4) 0.0111(9) Uani 0.50 1 d PDU B -1
O28 O 0.1054(12) 0.0073(11) 0.0590(7) 0.0414(18) Uani 0.50 1 d P B -1
O29 O -0.0272(10) 0.0835(9) -0.0745(6) 0.0354(15) Uani 0.50 1 d P B -1

loop_
_atom_site_aniso_label
_atom_site_aniso_U_11
_atom_site_aniso_U_22
_atom_site_aniso_U_33
_atom_site_aniso_U_23
_atom_site_aniso_U_13
_atom_site_aniso_U_12
Ag1 0.0299(2) 0.0322(2) 0.0506(3) 0.01070(16) 0.01213(16) 0.01764(16)
N1 0.0265(18) 0.0256(18) 0.0312(19) 0.0038(15) 0.0048(15) 0.0106(15)
C2 0.024(2) 0.031(2) 0.029(2) 0.0008(17) -0.0002(17) 0.0120(17)
N3 0.0257(18) 0.0261(18) 0.0274(18) -0.0015(14) 0.0004(14) 0.0124(15)
C4 0.027(2) 0.030(2) 0.026(2) -0.0010(17) -0.0011(17) 0.0110(18)
C5 0.029(2) 0.027(2) 0.028(2) 0.0019(17) 0.0037(17) 0.0110(18)
C6 0.029(2) 0.033(2) 0.033(2) -0.0055(19) -0.0010(18) 0.0186(19)
C7 0.027(2) 0.026(2) 0.027(2) -0.0015(16) 0.0027(17) 0.0145(17)
C8 0.028(2) 0.029(2) 0.026(2) 0.0037(17) 0.0060(17) 0.0146(18)
C9 0.026(2) 0.024(2) 0.034(2) 0.0046(17) 0.0062(17) 0.0090(17)
C10 0.026(2) 0.025(2) 0.025(2) 0.0016(16) 0.0038(16) 0.0114(17)
C11 0.025(2) 0.026(2) 0.029(2) 0.0042(16) 0.0067(16) 0.0133(17)
C12 0.023(2) 0.024(2) 0.034(2) 0.0004(17) 0.0054(17) 0.0135(17)
C13 0.031(2) 0.025(2) 0.045(3) -0.001(2) 0.008(2) 0.0068(19)
C14 0.042(3) 0.042(3) 0.027(2) 0.011(2) 0.010(2) 0.021(2)
C15 0.033(2) 0.031(2) 0.028(2) -0.0015(18) 0.0020(18) 0.0110(19)
C16 0.030(2) 0.029(2) 0.029(2) 0.0074(17) 0.0089(17) 0.0173(18)
N17 0.0265(18) 0.0269(18) 0.0261(18) 0.0048(14) 0.0063(14) 0.0118(15)
C18 0.027(2) 0.031(2) 0.029(2) 0.0029(17) 0.0072(17) 0.0124(18)
N19 0.030(2) 0.035(2) 0.035(2) 0.0103(17) 0.0076(16) 0.0163(17)
C20 0.038(3) 0.057(3) 0.033(3) 0.010(2) 0.007(2) 0.026(3)
C21 0.036(3) 0.049(3) 0.026(2) 0.004(2) 0.0048(19) 0.022(2)
N22 0.026(6) 0.037(4) 0.021(4) -0.010(3) -0.010(3) 0.016(4)
O23 0.079(6) 0.040(5) 0.034(4) -0.001(3) -0.021(4) -0.002(4)
O24 0.066(7) 0.130(12) 0.044(5) -0.036(6) -0.007(4) 0.058(8)
O25 0.041(4) 0.032(4) 0.046(5) 0.007(3) -0.004(4) 0.009(3)
N26 0.037(4) 0.055(5) 0.021(4) -0.002(3) 0.004(3) 0.034(4)
O27 0.0084(19) 0.0059(19) 0.019(2) -0.0030(16) 0.0009(17) 0.0028(16)
O28 0.054(5) 0.051(5) 0.032(4) 0.003(3) 0.002(3) 0.036(4)
O29 0.043(4) 0.037(4) 0.028(3) 0.002(3) -0.001(3) 0.016(4)

loop_
_atom_type_symbol
_atom_type_description
_atom_type_scat_dispersion_real
_atom_type_scat_dispersion_imag
_atom_type_scat_source
C C 0.0033 0.0016 'International Tables Vol C Tables 4.2.6.8 and 6.1.1.4'
H H 0.0000 0.0000 'International Tables Vol C Tables 4.2.6.8 and 6.1.1.4'
N N 0.0061 0.0033 'International Tables Vol C Tables 4.2.6.8 and 6.1.1.4'
O O 0.0106 0.0060 'International Tables Vol C Tables 4.2.6.8 and 6.1.1.4'
Ag Ag -0.8971 1.1015 'International Tables Vol C Tables 4.2.6.8 and 6.1.1.4'

loop_
_geom_angle_atom_site_label_1
_geom_angle_atom_site_label_2
_geom_angle_atom_site_label_3
_geom_angle
_geom_angle_site_symmetry_1
_geom_angle_site_symmetry_3
_geom_angle_publ_flag
N19 Ag1 N1 169.00(16) 2_666 . ?
N19 Ag1 O23 96.2(3) 2_666 . ?
N1 Ag1 O23 94.6(3) . . ?
C2 N1 C5 106.2(4) . . ?
C2 N1 Ag1 131.0(3) . . ?
C5 N1 Ag1 122.8(3) . . ?
N1 C2 N3 110.7(4) . . ?
N1 C2 H2 124.6 . . ?
N3 C2 H2 124.6 . . ?
C2 N3 C4 107.8(4) . . ?
C2 N3 C6 128.1(4) . . ?
C4 N3 C6 124.1(4) . . ?
C5 C4 N3 106.1(4) . . ?
C5 C4 H4 126.9 . . ?
N3 C4 H4 126.9 . . ?
C4 C5 N1 109.2(4) . . ?
C4 C5 H5 125.4 . . ?
N1 C5 H5 125.4 . . ?
N3 C6 C7 113.3(4) . . ?
N3 C6 H6A 108.9 . . ?
C7 C6 H6A 108.9 . . ?
N3 C6 H6B 108.9 . . ?
C7 C6 H6B 108.9 . . ?
H6A C6 H6B 107.7 . . ?
C8 C7 C12 120.7(4) . . ?
C8 C7 C6 119.6(4) . . ?
C12 C7 C6 119.7(4) . . ?
C9 C8 C7 119.1(4) . . ?
C9 C8 C14 118.6(4) . . ?
C7 C8 C14 122.3(4) . . ?
C8 C9 C10 121.3(4) . . ?
C8 C9 H9 119.4 . . ?
C10 C9 H9 119.4 . . ?
C11 C10 C9 118.9(4) . . ?
C11 C10 C15 122.1(4) . . ?
C9 C10 C15 119.0(4) . . ?
C10 C11 C12 120.6(4) . . ?
C10 C11 C16 118.3(4) . . ?
C12 C11 C16 121.1(4) . . ?
C7 C12 C11 119.3(4) . . ?
C7 C12 C13 120.7(4) . . ?
C11 C12 C13 120.0(4) . . ?
C12 C13 H13A 109.5 . . ?
C12 C13 H13B 109.5 . . ?
H13A C13 H13B 109.5 . . ?
C12 C13 H13C 109.5 . . ?
H13A C13 H13C 109.5 . . ?
H13B C13 H13C 109.5 . . ?
C8 C14 H14A 109.5 . . ?
C8 C14 H14B 109.5 . . ?
H14A C14 H14B 109.5 . . ?
C8 C14 H14C 109.5 . . ?
H14A C14 H14C 109.5 . . ?
H14B C14 H14C 109.5 . . ?
C10 C15 H15A 109.5 . . ?
C10 C15 H15B 109.5 . . ?
H15A C15 H15B 109.5 . . ?
C10 C15 H15C 109.5 . . ?
H15A C15 H15C 109.5 . . ?
H15B C15 H15C 109.5 . . ?
N17 C16 C11 111.9(4) . . ?
N17 C16 H16A 109.2 . . ?
C11 C16 H16A 109.2 . . ?
N17 C16 H16B 109.2 . . ?
C11 C16 H16B 109.2 . . ?
H16A C16 H16B 107.9 . . ?
C18 N17 C21 108.0(4) . . ?
C18 N17 C16 126.6(4) . . ?
C21 N17 C16 125.2(4) . . ?
N19 C18 N17 110.8(4) . . ?
N19 C18 H18 124.6 . . ?
N17 C18 H18 124.6 . . ?
C18 N19 C20 105.7(4) . . ?
C18 N19 Ag1 126.8(3) . 2_666 ?
C20 N19 Ag1 127.3(3) . 2_666 ?
C21 C20 N19 109.5(5) . . ?
C21 C20 H20 125.3 . . ?
N19 C20 H20 125.3 . . ?
C20 C21 N17 106.0(4) . . ?
C20 C21 H21 127.0 . . ?
N17 C21 H21 127.0 . . ?
O25 N22 O24 122.7(7) . . ?
O25 N22 O23 118.3(7) . . ?
O24 N22 O23 119.0(8) . . ?
N22 O23 Ag1 116.9(4) . . ?
O27 N26 O29 118.1(8) . . ?
O27 N26 O28 122.7(8) . . ?
O29 N26 O28 119.2(7) . . ?

loop_
_geom_bond_atom_site_label_1
_geom_bond_atom_site_label_2
_geom_bond_distance
_geom_bond_site_symmetry_2
_geom_bond_publ_flag
Ag1 N19 2.096(4) 2_666 ?
Ag1 N1 2.098(4) . ?
Ag1 O23 2.447(8) . ?
N1 C2 1.326(6) . ?
N1 C5 1.377(6) . ?
C2 N3 1.342(6) . ?
C2 H2 0.9500 . ?
N3 C4 1.375(6) . ?
N3 C6 1.479(6) . ?
C4 C5 1.361(6) . ?
C4 H4 0.9500 . ?
C5 H5 0.9500 . ?
C6 C7 1.509(6) . ?
C6 H6A 0.9900 . ?
C6 H6B 0.9900 . ?
C7 C8 1.400(7) . ?
C7 C12 1.400(7) . ?
C8 C9 1.391(7) . ?
C8 C14 1.508(6) . ?
C9 C10 1.407(6) . ?
C9 H9 0.9500 . ?
C10 C11 1.399(6) . ?
C10 C15 1.507(6) . ?
C11 C12 1.404(7) . ?
C11 C16 1.514(6) . ?
C12 C13 1.513(7) . ?
C13 H13A 0.9800 . ?
C13 H13B 0.9800 . ?
C13 H13C 0.9800 . ?
C14 H14A 0.9800 . ?
C14 H14B 0.9800 . ?
C14 H14C 0.9800 . ?
C15 H15A 0.9800 . ?
C15 H15B 0.9800 . ?
C15 H15C 0.9800 . ?
C16 N17 1.474(6) . ?
C16 H16A 0.9900 . ?
C16 H16B 0.9900 . ?
N17 C18 1.336(6) . ?
N17 C21 1.375(6) . ?
C18 N19 1.328(6) . ?
C18 H18 0.9500 . ?
N19 C20 1.383(7) . ?
N19 Ag1 2.096(4) 2_666 ?
C20 C21 1.354(7) . ?
C20 H20 0.9500 . ?
C21 H21 0.9500 . ?
N22 O25 1.238(5) . ?
N22 O24 1.249(5) . ?
N22 O23 1.289(10) . ?
N26 O27 1.237(5) . ?
N26 O29 1.245(11) . ?
N26 O28 1.251(11) . ?

loop_
_geom_torsion_atom_site_label_1
_geom_torsion_atom_site_label_2
_geom_torsion_atom_site_label_3
_geom_torsion_atom_site_label_4
_geom_torsion
_geom_torsion_site_symmetry_1
_geom_torsion_site_symmetry_2
_geom_torsion_site_symmetry_3
_geom_torsion_site_symmetry_4
_geom_torsion_publ_flag
N19 Ag1 N1 C2 -161.6(7) 2_666 . . . ?
O23 Ag1 N1 C2 6.1(5) . . . . ?
N19 Ag1 N1 C5 16.7(10) 2_666 . . . ?
O23 Ag1 N1 C5 -175.6(4) . . . . ?
C5 N1 C2 N3 0.2(5) . . . . ?
Ag1 N1 C2 N3 178.7(3) . . . . ?
N1 C2 N3 C4 -0.2(6) . . . . ?
N1 C2 N3 C6 -177.5(4) . . . . ?
C2 N3 C4 C5 0.1(5) . . . . ?
C6 N3 C4 C5 177.5(4) . . . . ?
N3 C4 C5 N1 0.1(5) . . . . ?
C2 N1 C5 C4 -0.2(5) . . . . ?
Ag1 N1 C5 C4 -178.8(3) . . . . ?
C2 N3 C6 C7 -6.4(7) . . . . ?
C4 N3 C6 C7 176.7(4) . . . . ?
N3 C6 C7 C8 91.4(5) . . . . ?
N3 C6 C7 C12 -90.1(5) . . . . ?
C12 C7 C8 C9 -2.9(6) . . . . ?
C6 C7 C8 C9 175.6(4) . . . . ?
C12 C7 C8 C14 177.2(4) . . . . ?
C6 C7 C8 C14 -4.3(6) . . . . ?
C7 C8 C9 C10 -0.3(7) . . . . ?
C14 C8 C9 C10 179.5(4) . . . . ?
C8 C9 C10 C11 2.2(7) . . . . ?
C8 C9 C10 C15 -177.2(4) . . . . ?
C9 C10 C11 C12 -0.8(6) . . . . ?
C15 C10 C11 C12 178.6(4) . . . . ?
C9 C10 C11 C16 179.9(4) . . . . ?
C15 C10 C11 C16 -0.8(6) . . . . ?
C8 C7 C12 C11 4.3(6) . . . . ?
C6 C7 C12 C11 -174.2(4) . . . . ?
C8 C7 C12 C13 -176.2(4) . . . . ?
C6 C7 C12 C13 5.3(6) . . . . ?
C10 C11 C12 C7 -2.4(6) . . . . ?
C16 C11 C12 C7 176.9(4) . . . . ?
C10 C11 C12 C13 178.1(4) . . . . ?
C16 C11 C12 C13 -2.6(6) . . . . ?
C10 C11 C16 N17 -75.1(5) . . . . ?
C12 C11 C16 N17 105.6(5) . . . . ?
C11 C16 N17 C18 -36.2(6) . . . . ?
C11 C16 N17 C21 147.9(5) . . . . ?
C21 N17 C18 N19 -1.3(6) . . . . ?
C16 N17 C18 N19 -177.8(4) . . . . ?
N17 C18 N19 C20 1.0(6) . . . . ?
N17 C18 N19 Ag1 -174.5(3) . . . 2_666 ?
C18 N19 C20 C21 -0.3(6) . . . . ?
Ag1 N19 C20 C21 175.1(4) 2_666 . . . ?
N19 C20 C21 N17 -0.5(7) . . . . ?
C18 N17 C21 C20 1.1(6) . . . . ?
C16 N17 C21 C20 177.7(5) . . . . ?
O25 N22 O23 Ag1 66.3(7) . . . . ?
O24 N22 O23 Ag1 -113.9(7) . . . . ?
N19 Ag1 O23 N22 -89.6(7) 2_666 . . . ?
N1 Ag1 O23 N22 92.7(7) . . . . ?
